data_4513353
loop_
_publ_author_name
'Saouane, Sofiane'
'Fabbiani, Francesca P. A.'

_publ_section_title
;
 Structural Behavior of Long-Chain Imidazolium-Based Ionic Liquid
 [C10mim]Cl--Water Mixtures
;
_journal_issue 8
_journal_name_full 'Crystal Growth &amp; Design'
_journal_page_first 3875
_journal_paper_doi 10.1021/acs.cgd.5b00494
_journal_volume 15
_journal_year 2015
_chemical_formula_moiety 'C14 H27 N2, Cl, 0.95(H2 O)'
_chemical_formula_sum 'C14 H28.62 Cl N2 O0.95'
_chemical_formula_weight 275.65
_space_group_crystal_system triclinic
_space_group_IT_number 2
_space_group_name_Hall '-P 1'
_space_group_name_H-M_alt 'P -1'
_symmetry_space_group_name_Hall '-P 1'
_symmetry_space_group_name_H-M 'P -1'
_atom_sites_solution_hydrogens mixed
_atom_sites_solution_primary dual
_atom_sites_solution_secondary difmap
_audit_creation_method SHELXL-2014/7
_cell_angle_alpha 85.0460(13)
_cell_angle_beta 89.8188(14)
_cell_angle_gamma 70.9453(13)
_cell_formula_units_Z 6
_cell_length_a 7.2807(2)
_cell_length_b 8.4710(2)
_cell_length_c 43.0059(11)
_cell_measurement_reflns_used 8727
_cell_measurement_temperature 200(2)
_cell_measurement_theta_max 22.4425
_cell_measurement_theta_min 2.3775
_cell_volume 2496.80(11)
_computing_cell_refinement 'Apex2 (Bruker AXS, 2006)'
_computing_data_collection 'Apex2 (Bruker AXS, 2006)'
_computing_data_reduction 'Apex2 (Bruker AXS, 2006)'
_computing_molecular_graphics Mercury
_computing_publication_material 'PLATON, ENCIFER, SHELXLE'
_computing_structure_refinement 'SHELXL-2014/7 (Sheldrick, 2014)'
_computing_structure_solution 'SHELXD (Sheldrick, 2008)'
_diffrn_ambient_temperature 200(2)
_diffrn_measured_fraction_theta_full 0.976
_diffrn_measured_fraction_theta_max 0.976
_diffrn_measurement_device_type 'Bruker SMART APEXII CCD diffractometer'
_diffrn_measurement_method \w
_diffrn_radiation_source 'fine-focus sealed tube'
_diffrn_radiation_type MoK\a
_diffrn_radiation_wavelength 0.71073
_diffrn_reflns_av_R_equivalents 0.0468
_diffrn_reflns_av_unetI/netI 0.0383
_diffrn_reflns_laue_measured_fraction_full 0.976
_diffrn_reflns_laue_measured_fraction_max 0.976
_diffrn_reflns_limit_h_max 7
_diffrn_reflns_limit_h_min -7
_diffrn_reflns_limit_k_max 9
_diffrn_reflns_limit_k_min -9
_diffrn_reflns_limit_l_max 46
_diffrn_reflns_limit_l_min 0
_diffrn_reflns_number 23611
_diffrn_reflns_point_group_measured_fraction_full 0.976
_diffrn_reflns_point_group_measured_fraction_max 0.976
_diffrn_reflns_theta_full 22.460
_diffrn_reflns_theta_max 22.472
_diffrn_reflns_theta_min 1.902
_exptl_absorpt_coefficient_mu 0.223
_exptl_absorpt_correction_T_max 0.861838
_exptl_absorpt_correction_T_min 0.687658
_exptl_absorpt_correction_type multi-scan
_exptl_absorpt_process_details 'based on symmetry-related measuraments'
_exptl_crystal_colour Colourless
_exptl_crystal_density_diffrn 1.100
_exptl_crystal_description Block
_exptl_crystal_F_000 907
_exptl_crystal_size_max 0.400
_exptl_crystal_size_mid 0.400
_exptl_crystal_size_min 0.200
_refine_diff_density_max 0.377
_refine_diff_density_min -0.231
_refine_diff_density_rms 0.043
_refine_ls_extinction_method none
_refine_ls_goodness_of_fit_ref 1.027
_refine_ls_hydrogen_treatment mixed
_refine_ls_matrix_type full
_refine_ls_number_parameters 590
_refine_ls_number_reflns 6760
_refine_ls_number_restraints 600
_refine_ls_restrained_S_all 1.002
_refine_ls_R_factor_all 0.0730
_refine_ls_R_factor_gt 0.0531
_refine_ls_shift/su_max 0.001
_refine_ls_shift/su_mean 0.000
_refine_ls_structure_factor_coef Fsqd
_refine_ls_weighting_details 'w=1/[\s^2^(Fo^2^)+(0.0634P)^2^+1.6376P] where P=(Fo^2^+2Fc^2^)/3'
_refine_ls_weighting_scheme calc
_refine_ls_wR_factor_gt 0.1315
_refine_ls_wR_factor_ref 0.1450
_reflns_Friedel_coverage 0.000
_reflns_number_gt 5206
_reflns_number_total 6760
_reflns_threshold_expression 'I > 2\s(I)'
_cod_data_source_file cg5b00494_si_002.cif
_cod_data_source_block C10mimCl_Form_II-a_200K
_cod_depositor_comments 'Adding full bibliography for 4513351--4513358.cif.'
_cod_database_code 4513353
_shelx_shelxl_version_number 2014/7
_shelx_space_group_comment
;
The symmetry employed for this shelxl refinement is uniquely defined
by the following loop, which should always be used as a source of
symmetry information in preference to the above space-group names.
They are only intended as comments.
;
_shelx_estimated_absorpt_t_min 0.916
_shelx_estimated_absorpt_t_max 0.957

loop_
_space_group_symop_operation_xyz
'x, y, z'
'-x, -y, -z'

loop_
_atom_site_label
_atom_site_type_symbol
_atom_site_fract_x
_atom_site_fract_y
_atom_site_fract_z
_atom_site_U_iso_or_equiv
_atom_site_adp_type
_atom_site_occupancy
_atom_site_site_symmetry_order
_atom_site_calc_flag
_atom_site_refinement_flags_posn
_atom_site_refinement_flags_adp
_atom_site_refinement_flags_occupancy
_atom_site_disorder_assembly
_atom_site_disorder_group
Cl1 Cl -0.13490(13) 0.78579(10) 0.53890(2) 0.0420(3) Uani 1 1 d . . . . .
Cl2 Cl 0.41943(13) 0.49642(10) 0.61671(2) 0.0416(3) Uani 1 1 d . . . . .
Cl3 Cl 0.3548(8) 0.8175(16) 0.95828(12) 0.111(2) Uani 0.60(2) 1 d . . P A 1
Cl3' Cl 0.291(2) 0.926(2) 0.95907(17) 0.103(4) Uani 0.40(2) 1 d . . P A 2
O1 O -0.0041(4) 0.7693(3) 0.60987(6) 0.0512(7) Uani 1 1 d D . . . .
H1A H -0.026(5) 0.786(5) 0.5895(3) 0.077 Uiso 1 1 d D U . . .
H1B H 0.114(3) 0.698(4) 0.6125(8) 0.077 Uiso 1 1 d D U . . .
O2 O 0.2883(4) 0.5022(3) 0.54517(6) 0.0550(7) Uani 1 1 d D . . . .
H2A H 0.319(6) 0.498(5) 0.5651(4) 0.083 Uiso 1 1 d D U . . .
H2B H 0.171(3) 0.574(5) 0.5425(9) 0.083 Uiso 1 1 d D U . . .
O3A O 0.464(2) 0.0929(15) 0.9858(3) 0.123(4) Uani 0.4 1 d . U P B -1
O3B O 0.503(3) 0.174(2) 0.9723(4) 0.133(6) Uani 0.3 1 d . U P C -2
O3C O 0.424(5) 0.413(4) 0.9816(8) 0.144(11) Uani 0.15 1 d . U P D -3
N1_1 N 0.9215(4) 0.3209(3) 0.60957(6) 0.0329(7) Uani 1 1 d D U . . .
C2_1 C 0.8705(5) 0.4140(4) 0.58260(7) 0.0332(8) Uani 1 1 d D U . . .
H2_1 H 0.8498 0.5310 0.5794 0.040 Uiso 1 1 calc R U . . .
N3_1 N 0.8528(4) 0.3182(3) 0.56082(6) 0.0359(7) Uani 1 1 d D U . . .
C4_1 C 0.8935(5) 0.1574(4) 0.57433(8) 0.0382(9) Uani 1 1 d D U . . .
H4_1 H 0.8909 0.0630 0.5642 0.046 Uiso 1 1 calc R U . . .
C5_1 C 0.9374(5) 0.1583(4) 0.60459(8) 0.0379(9) Uani 1 1 d D U . . .
H5_1 H 0.9729 0.0644 0.6198 0.045 Uiso 1 1 calc R U . . .
C6_1 C 0.7935(6) 0.3768(5) 0.52815(7) 0.0504(10) Uani 1 1 d D U . . .
H6A_1 H 0.7898 0.4934 0.5240 0.076 Uiso 1 1 calc R U . . .
H6B_1 H 0.6642 0.3697 0.5241 0.076 Uiso 1 1 calc R U . . .
H6C_1 H 0.8870 0.3064 0.5144 0.076 Uiso 1 1 calc R U . . .
C7_1 C 0.9473(5) 0.3859(4) 0.63924(7) 0.0366(8) Uani 1 1 d D U . . .
H7A_1 H 0.8917 0.5098 0.6369 0.044 Uiso 1 1 calc R U . . .
H7B_1 H 1.0880 0.3555 0.6441 0.044 Uiso 1 1 calc R U . . .
C8_1 C 0.8517(5) 0.3186(4) 0.66610(7) 0.0376(8) Uani 1 1 d D U . . .
H8A_1 H 0.9232 0.1978 0.6712 0.045 Uiso 1 1 calc R U . . .
H8B_1 H 0.7167 0.3305 0.6599 0.045 Uiso 1 1 calc R U . . .
C9_1 C 0.8494(5) 0.4120(4) 0.69474(8) 0.0403(9) Uani 1 1 d D U . . .
H9A_1 H 0.9846 0.4033 0.7002 0.048 Uiso 1 1 calc R U . . .
H9B_1 H 0.7757 0.5321 0.6894 0.048 Uiso 1 1 calc R U . . .
C10_1 C 0.7615(5) 0.3497(4) 0.72305(8) 0.0417(9) Uani 1 1 d D U . . .
H10A_1 H 0.8365 0.2302 0.7287 0.050 Uiso 1 1 calc R U . . .
H10B_1 H 0.6268 0.3569 0.7176 0.050 Uiso 1 1 calc R U . . .
C11_1 C 0.7580(5) 0.4468(4) 0.75125(8) 0.0425(9) Uani 1 1 d D U . . .
H11A_1 H 0.8931 0.4388 0.7566 0.051 Uiso 1 1 calc R U . . .
H11B_1 H 0.6846 0.5665 0.7454 0.051 Uiso 1 1 calc R U . . .
C12_1 C 0.6688(5) 0.3884(4) 0.78008(8) 0.0431(9) Uani 1 1 d D U . . .
H12A_1 H 0.7420 0.2688 0.7861 0.052 Uiso 1 1 calc R U . . .
H12B_1 H 0.5333 0.3970 0.7749 0.052 Uiso 1 1 calc R U . . .
C13_1 C 0.6684(6) 0.4885(5) 0.80771(8) 0.0451(9) Uani 1 1 d D U . . .
H13A_1 H 0.5961 0.6081 0.8016 0.054 Uiso 1 1 calc R U . . .
H13B_1 H 0.8041 0.4793 0.8129 0.054 Uiso 1 1 calc R U . . .
C14_1 C 0.5781(6) 0.4318(5) 0.83665(8) 0.0490(10) Uani 1 1 d D U . . .
H14A_1 H 0.4436 0.4383 0.8313 0.059 Uiso 1 1 calc R U . . .
H14B_1 H 0.6524 0.3129 0.8430 0.059 Uiso 1 1 calc R U . . .
C15_1 C 0.5730(6) 0.5337(5) 0.86405(9) 0.0570(11) Uani 1 1 d D U . . .
H15A_1 H 0.5003 0.6530 0.8576 0.068 Uiso 1 1 calc R U . . .
H15B_1 H 0.7076 0.5257 0.8698 0.068 Uiso 1 1 calc R U . . .
C16_1 C 0.4793(8) 0.4770(7) 0.89254(10) 0.0835(16) Uani 1 1 d D U . . .
H16A_1 H 0.4713 0.5527 0.9089 0.125 Uiso 1 1 calc R U . . .
H16B_1 H 0.5579 0.3627 0.9003 0.125 Uiso 1 1 calc R U . . .
H16C_1 H 0.3483 0.4790 0.8868 0.125 Uiso 1 1 calc R U . . .
N1_2 N 0.4722(4) -0.0317(3) 0.59904(6) 0.0346(7) Uani 1 1 d D U . . .
C2_2 C 0.4370(5) -0.1318(4) 0.57937(7) 0.0344(8) Uani 1 1 d D U . . .
H2_2 H 0.4537 -0.2474 0.5841 0.041 Uiso 1 1 calc R U . . .
N3_2 N 0.3752(4) -0.0456(3) 0.55225(6) 0.0323(7) Uani 1 1 d D U . . .
C4_2 C 0.3717(5) 0.1169(4) 0.55441(8) 0.0354(8) Uani 1 1 d D U . . .
H4_2 H 0.3348 0.2061 0.5383 0.042 Uiso 1 1 calc R U . . .
C5_2 C 0.4301(5) 0.1253(4) 0.58350(8) 0.0374(8) Uani 1 1 d D U . . .
H5_2 H 0.4406 0.2222 0.5919 0.045 Uiso 1 1 calc R U . . .
C6_2 C 0.3323(6) -0.1131(4) 0.52414(8) 0.0469(10) Uani 1 1 d D U . . .
H6A_2 H 0.2358 -0.1693 0.5287 0.070 Uiso 1 1 calc R U . . .
H6B_2 H 0.4517 -0.1939 0.5171 0.070 Uiso 1 1 calc R U . . .
H6C_2 H 0.2806 -0.0215 0.5077 0.070 Uiso 1 1 calc R U . . .
C7_2 C 0.5468(5) -0.0838(4) 0.63126(7) 0.0411(9) Uani 1 1 d D U . . .
H7A_2 H 0.6842 -0.0882 0.6324 0.049 Uiso 1 1 calc R U . . .
H7B_2 H 0.5429 -0.1982 0.6372 0.049 Uiso 1 1 calc R U . . .
C8_2 C 0.4325(5) 0.0325(4) 0.65428(8) 0.0392(9) Uani 1 1 d D U . . .
H8A_2 H 0.2949 0.0378 0.6530 0.047 Uiso 1 1 calc R U . . .
H8B_2 H 0.4374 0.1467 0.6484 0.047 Uiso 1 1 calc R U . . .
C9_2 C 0.5075(5) -0.0212(4) 0.68768(8) 0.0413(9) Uani 1 1 d D U . . .
H9A_2 H 0.5196 -0.1406 0.6926 0.050 Uiso 1 1 calc R U . . .
H9B_2 H 0.6388 -0.0117 0.6896 0.050 Uiso 1 1 calc R U . . .
C10_2 C 0.3781(5) 0.0814(4) 0.71137(7) 0.0396(9) Uani 1 1 d D U . . .
H10A_2 H 0.3695 0.2001 0.7066 0.048 Uiso 1 1 calc R U . . .
H10B_2 H 0.2457 0.0752 0.7087 0.048 Uiso 1 1 calc R U . . .
C11_2 C 0.4426(5) 0.0294(4) 0.74506(8) 0.0420(9) Uani 1 1 d D U . . .
H11A_2 H 0.5694 0.0460 0.7483 0.050 Uiso 1 1 calc R U . . .
H11B_2 H 0.4625 -0.0918 0.7494 0.050 Uiso 1 1 calc R U . . .
C12_2 C 0.3004(5) 0.1248(4) 0.76819(8) 0.0414(9) Uani 1 1 d D U . . .
H12A_2 H 0.2827 0.2457 0.7640 0.050 Uiso 1 1 calc R U . . .
H12B_2 H 0.1730 0.1103 0.7645 0.050 Uiso 1 1 calc R U . . .
C13_2 C 0.3605(5) 0.0719(4) 0.80225(8) 0.0422(9) Uani 1 1 d D U . . .
H13A_2 H 0.4850 0.0914 0.8062 0.051 Uiso 1 1 calc R U . . .
H13B_2 H 0.3837 -0.0500 0.8063 0.051 Uiso 1 1 calc R U . . .
C14_2 C 0.2126(5) 0.1634(5) 0.82519(8) 0.0455(9) Uani 1 1 d D U . . .
H14A_2 H 0.1899 0.2853 0.8212 0.055 Uiso 1 1 calc R U . . .
H14B_2 H 0.0880 0.1444 0.8212 0.055 Uiso 1 1 calc R U . . .
C15_2 C 0.2720(6) 0.1104(5) 0.85901(8) 0.0535(10) Uani 1 1 d D U . . .
H15A_2 H 0.3963 0.1300 0.8631 0.064 Uiso 1 1 calc R U . . .
H15B_2 H 0.2953 -0.0115 0.8630 0.064 Uiso 1 1 calc R U . . .
C16_2 C 0.1238(7) 0.2013(6) 0.88176(10) 0.0752(14) Uani 1 1 d D U . . .
H16A_2 H 0.1685 0.1556 0.9032 0.113 Uiso 1 1 calc R U . . .
H16B_2 H -0.0012 0.1860 0.8775 0.113 Uiso 1 1 calc R U . . .
H16C_2 H 0.1082 0.3211 0.8793 0.113 Uiso 1 1 calc R U . . .
N1_3 N 0.9161(10) 0.6573(6) 0.9526(2) 0.060(2) Uani 0.682(12) 1 d D U P E 1
C2_3 C 0.8151(11) 0.5534(8) 0.9552(2) 0.066(2) Uani 0.682(12) 1 d D U P E 1
H2_3 H 0.6776 0.5847 0.9532 0.079 Uiso 0.682(12) 1 calc R U P E 1
N3_3 N 0.9361(12) 0.3977(7) 0.96095(17) 0.066(2) Uani 0.682(12) 1 d D U P E 1
C4_3 C 1.1230(11) 0.4043(10) 0.96138(19) 0.089(3) Uani 0.682(12) 1 d D U P E 1
H4_3 H 1.2391 0.3112 0.9647 0.107 Uiso 0.682(12) 1 calc R U P E 1
C5_3 C 1.1112(10) 0.5651(11) 0.9562(3) 0.083(3) Uani 0.682(12) 1 d D U P E 1
H5_3 H 1.2168 0.6079 0.9552 0.100 Uiso 0.682(12) 1 calc R U P E 1
C6_3 C 0.8908(19) 0.2434(10) 0.9660(2) 0.112(4) Uani 0.682(12) 1 d D U P E 1
H6A_3 H 0.8071 0.2358 0.9488 0.167 Uiso 0.682(12) 1 calc R U P E 1
H6B_3 H 0.8233 0.2422 0.9857 0.167 Uiso 0.682(12) 1 calc R U P E 1
H6C_3 H 1.0114 0.1476 0.9669 0.167 Uiso 0.682(12) 1 calc R U P E 1
N1'_3 N 0.870(2) 0.6619(10) 0.9550(4) 0.073(5) Uani 0.318(12) 1 d D U P E 2
C2'_3 C 0.728(2) 0.5969(14) 0.9595(4) 0.076(5) Uani 0.318(12) 1 d D U P E 2
H2'_3 H 0.5923 0.6576 0.9591 0.091 Uiso 0.318(12) 1 calc R U P E 2
N3'_3 N 0.809(3) 0.4314(14) 0.9646(3) 0.091(5) Uani 0.318(12) 1 d D U P E 2
C4'_3 C 1.008(3) 0.3902(13) 0.9640(5) 0.086(6) Uani 0.318(12) 1 d D U P E 2
H4'_3 H 1.1003 0.2808 0.9670 0.103 Uiso 0.318(12) 1 calc R U P E 2
C5'_3 C 1.045(2) 0.5345(14) 0.9582(4) 0.080(5) Uani 0.318(12) 1 d D U P E 2
H5'_3 H 1.1698 0.5466 0.9566 0.095 Uiso 0.318(12) 1 calc R U P E 2
C6'_3 C 0.706(4) 0.310(2) 0.9701(5) 0.121(8) Uani 0.318(12) 1 d D U P E 2
H6'A_3 H 0.5812 0.3517 0.9587 0.181 Uiso 0.318(12) 1 calc R U P E 2
H6'B_3 H 0.6839 0.2952 0.9925 0.181 Uiso 0.318(12) 1 calc R U P E 2
H6'C_3 H 0.7847 0.2028 0.9629 0.181 Uiso 0.318(12) 1 calc R U P E 2
C7_3 C 0.8449(7) 0.8390(5) 0.94529(10) 0.0667(12) Uani 1 1 d D U . . .
H7A_3 H 0.9498 0.8851 0.9496 0.080 Uiso 1 1 calc R U . E 1
H7B_3 H 0.7353 0.8893 0.9589 0.080 Uiso 1 1 calc R U . E 1
C8_3 C 0.7779(7) 0.8862(5) 0.91152(9) 0.0639(12) Uani 1 1 d D U . . .
H8A_3 H 0.7416 1.0094 0.9071 0.077 Uiso 1 1 calc R U . . .
H8B_3 H 0.6601 0.8552 0.9082 0.077 Uiso 1 1 calc R U . . .
C9_3 C 0.9312(6) 0.8019(5) 0.88849(9) 0.0547(11) Uani 1 1 d D U . . .
H9A_3 H 1.0520 0.8266 0.8928 0.066 Uiso 1 1 calc R U . . .
H9B_3 H 0.9609 0.6789 0.8920 0.066 Uiso 1 1 calc R U . . .
C10_3 C 0.8700(6) 0.8572(5) 0.85466(9) 0.0520(10) Uani 1 1 d D U . . .
H10A_3 H 0.7440 0.8405 0.8507 0.062 Uiso 1 1 calc R U . . .
H10B_3 H 0.8500 0.9787 0.8508 0.062 Uiso 1 1 calc R U . . .
C11_3 C 1.0153(6) 0.7645(5) 0.83185(8) 0.0472(10) Uani 1 1 d D U . . .
H11A_3 H 1.1410 0.7814 0.8359 0.057 Uiso 1 1 calc R U . . .
H11B_3 H 1.0356 0.6431 0.8359 0.057 Uiso 1 1 calc R U . . .
C12_3 C 0.9588(5) 0.8161(5) 0.79782(8) 0.0464(9) Uani 1 1 d D U . . .
H12A_3 H 0.9408 0.9370 0.7936 0.056 Uiso 1 1 calc R U . . .
H12B_3 H 0.8323 0.8006 0.7937 0.056 Uiso 1 1 calc R U . . .
C13_3 C 1.1050(5) 0.7199(5) 0.77541(8) 0.0446(9) Uani 1 1 d D U . . .
H13A_3 H 1.1218 0.5992 0.7795 0.053 Uiso 1 1 calc R U . . .
H13B_3 H 1.2319 0.7342 0.7797 0.053 Uiso 1 1 calc R U . . .
C14_3 C 1.0502(6) 0.7727(5) 0.74117(8) 0.0448(9) Uani 1 1 d D U . . .
H14A_3 H 0.9228 0.7594 0.7369 0.054 Uiso 1 1 calc R U . . .
H14B_3 H 1.0348 0.8932 0.7370 0.054 Uiso 1 1 calc R U . . .
C15_3 C 1.1958(6) 0.6751(5) 0.71900(9) 0.0519(10) Uani 1 1 d D U . . .
H15A_3 H 1.2097 0.5547 0.7229 0.062 Uiso 1 1 calc R U . . .
H15B_3 H 1.3238 0.6870 0.7234 0.062 Uiso 1 1 calc R U . . .
C16_3 C 1.1395(7) 0.7318(6) 0.68486(9) 0.0644(12) Uani 1 1 d D U . . .
H16A_3 H 1.1285 0.8501 0.6807 0.097 Uiso 1 1 calc R U . . .
H16B_3 H 1.0143 0.7178 0.6802 0.097 Uiso 1 1 calc R U . . .
H16C_3 H 1.2392 0.6640 0.6717 0.097 Uiso 1 1 calc R U . . .

loop_
_atom_site_aniso_label
_atom_site_aniso_U_11
_atom_site_aniso_U_22
_atom_site_aniso_U_33
_atom_site_aniso_U_23
_atom_site_aniso_U_13
_atom_site_aniso_U_12
Cl1 0.0412(6) 0.0365(5) 0.0459(6) -0.0001(4) -0.0020(4) -0.0106(4)
Cl2 0.0394(5) 0.0320(5) 0.0499(6) -0.0007(4) -0.0030(4) -0.0074(4)
Cl3 0.059(2) 0.124(6) 0.155(3) -0.048(3) 0.0101(17) -0.027(3)
Cl3' 0.086(5) 0.128(9) 0.108(4) 0.001(4) -0.006(3) -0.055(6)
O1 0.0450(17) 0.0458(16) 0.0490(16) -0.0004(13) 0.0039(13) 0.0031(13)
O2 0.063(2) 0.0403(15) 0.0502(16) 0.0010(13) 0.0012(14) -0.0030(14)
O3A 0.129(8) 0.108(7) 0.119(8) -0.018(6) -0.003(6) -0.018(6)
O3B 0.125(10) 0.148(10) 0.136(10) -0.020(8) 0.011(8) -0.058(8)
O3C 0.131(14) 0.155(14) 0.146(14) 0.000(10) 0.005(10) -0.050(10)
N1_1 0.0293(17) 0.0284(15) 0.0415(16) -0.0038(12) 0.0041(12) -0.0100(13)
C2_1 0.032(2) 0.0279(17) 0.041(2) -0.0037(15) 0.0074(15) -0.0112(15)
N3_1 0.0346(18) 0.0332(16) 0.0404(16) -0.0084(13) 0.0071(13) -0.0107(14)
C4_1 0.034(2) 0.0306(18) 0.051(2) -0.0108(15) 0.0075(16) -0.0093(16)
C5_1 0.036(2) 0.0254(18) 0.053(2) -0.0035(15) 0.0005(17) -0.0108(16)
C6_1 0.064(3) 0.051(2) 0.039(2) -0.0070(17) 0.0032(18) -0.021(2)
C7_1 0.038(2) 0.0308(18) 0.041(2) -0.0042(15) -0.0011(15) -0.0113(16)
C8_1 0.034(2) 0.0337(19) 0.044(2) 0.0001(15) -0.0019(16) -0.0101(17)
C9_1 0.041(2) 0.0349(19) 0.042(2) -0.0007(15) -0.0019(16) -0.0088(17)
C10_1 0.039(2) 0.039(2) 0.046(2) -0.0034(16) -0.0031(16) -0.0118(18)
C11_1 0.037(2) 0.041(2) 0.049(2) -0.0032(16) 0.0008(16) -0.0126(18)
C12_1 0.041(2) 0.043(2) 0.047(2) -0.0050(16) 0.0019(17) -0.0155(18)
C13_1 0.042(2) 0.045(2) 0.048(2) -0.0080(17) 0.0019(17) -0.0143(19)
C14_1 0.049(3) 0.053(2) 0.048(2) -0.0093(17) 0.0002(18) -0.018(2)
C15_1 0.048(3) 0.069(3) 0.054(2) -0.020(2) 0.0011(19) -0.014(2)
C16_1 0.091(4) 0.116(4) 0.049(3) -0.025(3) 0.011(2) -0.037(3)
N1_2 0.0333(17) 0.0304(15) 0.0378(16) -0.0023(12) 0.0042(12) -0.0075(13)
C2_2 0.033(2) 0.0268(17) 0.043(2) -0.0005(15) 0.0060(15) -0.0100(15)
N3_2 0.0283(16) 0.0303(15) 0.0392(16) 0.0012(12) 0.0020(12) -0.0118(13)
C4_2 0.032(2) 0.0286(18) 0.045(2) 0.0015(14) 0.0074(16) -0.0110(15)
C5_2 0.038(2) 0.0304(18) 0.044(2) -0.0043(15) 0.0085(16) -0.0111(16)
C6_2 0.051(3) 0.045(2) 0.046(2) -0.0030(17) -0.0036(18) -0.0182(19)
C7_2 0.033(2) 0.042(2) 0.041(2) 0.0017(15) -0.0020(15) -0.0037(17)
C8_2 0.035(2) 0.0360(19) 0.045(2) -0.0018(15) 0.0016(16) -0.0105(17)
C9_2 0.037(2) 0.042(2) 0.044(2) -0.0033(16) -0.0024(16) -0.0128(18)
C10_2 0.037(2) 0.040(2) 0.042(2) -0.0034(15) -0.0029(16) -0.0132(17)
C11_2 0.036(2) 0.043(2) 0.046(2) -0.0034(16) -0.0011(16) -0.0117(18)
C12_2 0.039(2) 0.043(2) 0.045(2) -0.0062(16) -0.0003(16) -0.0161(18)
C13_2 0.040(2) 0.041(2) 0.045(2) -0.0043(16) -0.0008(16) -0.0127(18)
C14_2 0.042(2) 0.049(2) 0.049(2) -0.0109(17) 0.0041(17) -0.0175(19)
C15_2 0.056(3) 0.061(3) 0.046(2) -0.0116(18) 0.0029(19) -0.022(2)
C16_2 0.083(4) 0.092(4) 0.055(3) -0.028(2) 0.017(2) -0.029(3)
N1_3 0.059(4) 0.084(4) 0.041(5) -0.013(3) 0.004(3) -0.027(3)
C2_3 0.062(5) 0.088(4) 0.054(5) -0.005(4) 0.004(4) -0.033(4)
N3_3 0.070(5) 0.077(4) 0.040(4) -0.007(3) -0.003(4) -0.011(3)
C4_3 0.082(5) 0.119(6) 0.056(5) -0.011(4) 0.001(4) -0.019(4)
C5_3 0.057(4) 0.124(6) 0.065(6) -0.013(5) 0.006(4) -0.023(4)
C6_3 0.156(8) 0.099(5) 0.090(6) -0.005(4) 0.014(5) -0.056(5)
N1'_3 0.109(11) 0.060(6) 0.044(10) -0.005(5) -0.014(8) -0.020(5)
C2'_3 0.124(11) 0.064(7) 0.037(9) -0.002(6) -0.011(8) -0.030(6)
N3'_3 0.151(12) 0.069(7) 0.048(8) 0.003(6) -0.015(8) -0.032(7)
C4'_3 0.139(12) 0.067(7) 0.042(12) -0.002(7) -0.018(9) -0.022(7)
C5'_3 0.125(11) 0.068(7) 0.036(9) -0.009(6) -0.014(8) -0.018(6)
C6'_3 0.144(12) 0.101(9) 0.119(11) 0.001(7) -0.003(8) -0.046(8)
C7_3 0.072(3) 0.076(3) 0.060(3) -0.020(2) 0.014(2) -0.032(2)
C8_3 0.068(3) 0.065(3) 0.059(3) -0.009(2) 0.015(2) -0.022(2)
C9_3 0.053(3) 0.060(3) 0.053(2) -0.0091(19) 0.0049(19) -0.021(2)
C10_3 0.045(2) 0.054(2) 0.059(2) -0.0046(18) 0.0053(18) -0.020(2)
C11_3 0.045(2) 0.046(2) 0.053(2) -0.0047(17) -0.0004(17) -0.0182(19)
C12_3 0.042(2) 0.045(2) 0.054(2) -0.0018(17) -0.0008(17) -0.0161(19)
C13_3 0.042(2) 0.042(2) 0.052(2) -0.0053(17) -0.0030(17) -0.0164(18)
C14_3 0.044(2) 0.041(2) 0.051(2) -0.0016(17) -0.0037(17) -0.0167(18)
C15_3 0.052(3) 0.054(2) 0.053(2) -0.0127(19) 0.0010(19) -0.021(2)
C16_3 0.078(3) 0.071(3) 0.053(3) -0.012(2) 0.004(2) -0.035(3)

loop_
_atom_type_symbol
_atom_type_description
_atom_type_scat_dispersion_real
_atom_type_scat_dispersion_imag
_atom_type_scat_source
C C 0.0033 0.0016 'International Tables Vol C Tables 4.2.6.8 and 6.1.1.4'
H H 0.0000 0.0000 'International Tables Vol C Tables 4.2.6.8 and 6.1.1.4'
N N 0.0061 0.0033 'International Tables Vol C Tables 4.2.6.8 and 6.1.1.4'
O O 0.0106 0.0060 'International Tables Vol C Tables 4.2.6.8 and 6.1.1.4'
Cl Cl 0.1484 0.1585 'International Tables Vol C Tables 4.2.6.8 and 6.1.1.4'

loop_
_geom_angle_atom_site_label_1
_geom_angle_atom_site_label_2
_geom_angle_atom_site_label_3
_geom_angle
H1A O1 H1B 106(2)
H2A O2 H2B 106(2)
C2_1 N1_1 C5_1 107.8(2)
C2_1 N1_1 C7_1 124.6(3)
C5_1 N1_1 C7_1 127.6(3)
N3_1 C2_1 N1_1 109.3(3)
N3_1 C2_1 H2_1 125.4
N1_1 C2_1 H2_1 125.4
C2_1 N3_1 C4_1 108.3(3)
C2_1 N3_1 C6_1 125.3(3)
C4_1 N3_1 C6_1 126.3(3)
C5_1 C4_1 N3_1 107.3(3)
C5_1 C4_1 H4_1 126.3
N3_1 C4_1 H4_1 126.3
C4_1 C5_1 N1_1 107.3(3)
C4_1 C5_1 H5_1 126.4
N1_1 C5_1 H5_1 126.4
N3_1 C6_1 H6A_1 109.5
N3_1 C6_1 H6B_1 109.5
H6A_1 C6_1 H6B_1 109.5
N3_1 C6_1 H6C_1 109.5
H6A_1 C6_1 H6C_1 109.5
H6B_1 C6_1 H6C_1 109.5
N1_1 C7_1 C8_1 112.8(3)
N1_1 C7_1 H7A_1 109.0
C8_1 C7_1 H7A_1 109.0
N1_1 C7_1 H7B_1 109.0
C8_1 C7_1 H7B_1 109.0
H7A_1 C7_1 H7B_1 107.8
C7_1 C8_1 C9_1 111.0(3)
C7_1 C8_1 H8A_1 109.4
C9_1 C8_1 H8A_1 109.4
C7_1 C8_1 H8B_1 109.4
C9_1 C8_1 H8B_1 109.4
H8A_1 C8_1 H8B_1 108.0
C10_1 C9_1 C8_1 114.7(3)
C10_1 C9_1 H9A_1 108.6
C8_1 C9_1 H9A_1 108.6
C10_1 C9_1 H9B_1 108.6
C8_1 C9_1 H9B_1 108.6
H9A_1 C9_1 H9B_1 107.6
C9_1 C10_1 C11_1 113.7(3)
C9_1 C10_1 H10A_1 108.8
C11_1 C10_1 H10A_1 108.8
C9_1 C10_1 H10B_1 108.8
C11_1 C10_1 H10B_1 108.8
H10A_1 C10_1 H10B_1 107.7
C12_1 C11_1 C10_1 115.1(3)
C12_1 C11_1 H11A_1 108.5
C10_1 C11_1 H11A_1 108.5
C12_1 C11_1 H11B_1 108.5
C10_1 C11_1 H11B_1 108.5
H11A_1 C11_1 H11B_1 107.5
C11_1 C12_1 C13_1 113.4(3)
C11_1 C12_1 H12A_1 108.9
C13_1 C12_1 H12A_1 108.9
C11_1 C12_1 H12B_1 108.9
C13_1 C12_1 H12B_1 108.9
H12A_1 C12_1 H12B_1 107.7
C12_1 C13_1 C14_1 113.8(3)
C12_1 C13_1 H13A_1 108.8
C14_1 C13_1 H13A_1 108.8
C12_1 C13_1 H13B_1 108.8
C14_1 C13_1 H13B_1 108.8
H13A_1 C13_1 H13B_1 107.7
C15_1 C14_1 C13_1 114.1(3)
C15_1 C14_1 H14A_1 108.7
C13_1 C14_1 H14A_1 108.7
C15_1 C14_1 H14B_1 108.7
C13_1 C14_1 H14B_1 108.7
H14A_1 C14_1 H14B_1 107.6
C14_1 C15_1 C16_1 113.3(4)
C14_1 C15_1 H15A_1 108.9
C16_1 C15_1 H15A_1 108.9
C14_1 C15_1 H15B_1 108.9
C16_1 C15_1 H15B_1 108.9
H15A_1 C15_1 H15B_1 107.7
C15_1 C16_1 H16A_1 109.5
C15_1 C16_1 H16B_1 109.5
H16A_1 C16_1 H16B_1 109.5
C15_1 C16_1 H16C_1 109.5
H16A_1 C16_1 H16C_1 109.5
H16B_1 C16_1 H16C_1 109.5
C2_2 N1_2 C5_2 107.8(3)
C2_2 N1_2 C7_2 125.1(3)
C5_2 N1_2 C7_2 127.1(3)
N3_2 C2_2 N1_2 109.3(3)
N3_2 C2_2 H2_2 125.3
N1_2 C2_2 H2_2 125.3
C2_2 N3_2 C4_2 108.2(2)
C2_2 N3_2 C6_2 125.9(3)
C4_2 N3_2 C6_2 125.8(3)
C5_2 C4_2 N3_2 107.1(3)
C5_2 C4_2 H4_2 126.4
N3_2 C4_2 H4_2 126.4
C4_2 C5_2 N1_2 107.6(3)
C4_2 C5_2 H5_2 126.2
N1_2 C5_2 H5_2 126.2
N3_2 C6_2 H6A_2 109.5
N3_2 C6_2 H6B_2 109.5
H6A_2 C6_2 H6B_2 109.5
N3_2 C6_2 H6C_2 109.5
H6A_2 C6_2 H6C_2 109.5
H6B_2 C6_2 H6C_2 109.5
N1_2 C7_2 C8_2 112.8(3)
N1_2 C7_2 H7A_2 109.0
C8_2 C7_2 H7A_2 109.0
N1_2 C7_2 H7B_2 109.0
C8_2 C7_2 H7B_2 109.0
H7A_2 C7_2 H7B_2 107.8
C7_2 C8_2 C9_2 113.2(3)
C7_2 C8_2 H8A_2 108.9
C9_2 C8_2 H8A_2 108.9
C7_2 C8_2 H8B_2 108.9
C9_2 C8_2 H8B_2 108.9
H8A_2 C8_2 H8B_2 107.8
C10_2 C9_2 C8_2 113.4(3)
C10_2 C9_2 H9A_2 108.9
C8_2 C9_2 H9A_2 108.9
C10_2 C9_2 H9B_2 108.9
C8_2 C9_2 H9B_2 108.9
H9A_2 C9_2 H9B_2 107.7
C11_2 C10_2 C9_2 115.6(3)
C11_2 C10_2 H10A_2 108.4
C9_2 C10_2 H10A_2 108.4
C11_2 C10_2 H10B_2 108.4
C9_2 C10_2 H10B_2 108.4
H10A_2 C10_2 H10B_2 107.4
C10_2 C11_2 C12_2 114.0(3)
C10_2 C11_2 H11A_2 108.7
C12_2 C11_2 H11A_2 108.7
C10_2 C11_2 H11B_2 108.7
C12_2 C11_2 H11B_2 108.7
H11A_2 C11_2 H11B_2 107.6
C13_2 C12_2 C11_2 114.9(3)
C13_2 C12_2 H12A_2 108.5
C11_2 C12_2 H12A_2 108.5
C13_2 C12_2 H12B_2 108.5
C11_2 C12_2 H12B_2 108.5
H12A_2 C12_2 H12B_2 107.5
C12_2 C13_2 C14_2 114.3(3)
C12_2 C13_2 H13A_2 108.7
C14_2 C13_2 H13A_2 108.7
C12_2 C13_2 H13B_2 108.7
C14_2 C13_2 H13B_2 108.7
H13A_2 C13_2 H13B_2 107.6
C15_2 C14_2 C13_2 114.3(3)
C15_2 C14_2 H14A_2 108.7
C13_2 C14_2 H14A_2 108.7
C15_2 C14_2 H14B_2 108.7
C13_2 C14_2 H14B_2 108.7
H14A_2 C14_2 H14B_2 107.6
C14_2 C15_2 C16_2 114.1(4)
C14_2 C15_2 H15A_2 108.7
C16_2 C15_2 H15A_2 108.7
C14_2 C15_2 H15B_2 108.7
C16_2 C15_2 H15B_2 108.7
H15A_2 C15_2 H15B_2 107.6
C15_2 C16_2 H16A_2 109.5
C15_2 C16_2 H16B_2 109.5
H16A_2 C16_2 H16B_2 109.5
C15_2 C16_2 H16C_2 109.5
H16A_2 C16_2 H16C_2 109.5
H16B_2 C16_2 H16C_2 109.5
C2_3 N1_3 C5_3 108.6(5)
C2_3 N1_3 C7_3 128.2(6)
C5_3 N1_3 C7_3 123.1(6)
N1_3 C2_3 N3_3 109.1(5)
N1_3 C2_3 H2_3 125.5
N3_3 C2_3 H2_3 125.5
C2_3 N3_3 C4_3 107.8(5)
C2_3 N3_3 C6_3 128.7(6)
C4_3 N3_3 C6_3 123.5(6)
C5_3 C4_3 N3_3 107.6(5)
C5_3 C4_3 H4_3 126.2
N3_3 C4_3 H4_3 126.2
C4_3 C5_3 N1_3 106.8(5)
C4_3 C5_3 H5_3 126.6
N1_3 C5_3 H5_3 126.6
N3_3 C6_3 H6A_3 109.5
N3_3 C6_3 H6B_3 109.5
H6A_3 C6_3 H6B_3 109.5
N3_3 C6_3 H6C_3 109.5
H6A_3 C6_3 H6C_3 109.5
H6B_3 C6_3 H6C_3 109.5
C2'_3 N1'_3 C5'_3 108.8(6)
C2'_3 N1'_3 C7_3 125.9(8)
C5'_3 N1'_3 C7_3 125.1(9)
N1'_3 C2'_3 N3'_3 107.6(6)
N1'_3 C2'_3 H2'_3 126.2
N3'_3 C2'_3 H2'_3 126.2
C2'_3 N3'_3 C4'_3 109.4(6)
C2'_3 N3'_3 C6'_3 126.2(8)
C4'_3 N3'_3 C6'_3 124.4(8)
C5'_3 C4'_3 N3'_3 106.5(6)
C5'_3 C4'_3 H4'_3 126.8
N3'_3 C4'_3 H4'_3 126.8
C4'_3 C5'_3 N1'_3 107.6(6)
C4'_3 C5'_3 H5'_3 126.2
N1'_3 C5'_3 H5'_3 126.2
N3'_3 C6'_3 H6'A_3 109.5
N3'_3 C6'_3 H6'B_3 109.5
H6'A_3 C6'_3 H6'B_3 109.5
N3'_3 C6'_3 H6'C_3 109.5
H6'A_3 C6'_3 H6'C_3 109.5
H6'B_3 C6'_3 H6'C_3 109.5
N1_3 C7_3 C8_3 111.6(5)
N1'_3 C7_3 C8_3 112.0(7)
N1_3 C7_3 H7A_3 109.3
C8_3 C7_3 H7A_3 109.3
N1_3 C7_3 H7B_3 109.3
C8_3 C7_3 H7B_3 109.3
H7A_3 C7_3 H7B_3 108.0
C7_3 C8_3 C9_3 113.5(4)
C7_3 C8_3 H8A_3 108.9
C9_3 C8_3 H8A_3 108.9
C7_3 C8_3 H8B_3 108.9
C9_3 C8_3 H8B_3 108.9
H8A_3 C8_3 H8B_3 107.7
C10_3 C9_3 C8_3 113.7(3)
C10_3 C9_3 H9A_3 108.8
C8_3 C9_3 H9A_3 108.8
C10_3 C9_3 H9B_3 108.8
C8_3 C9_3 H9B_3 108.8
H9A_3 C9_3 H9B_3 107.7
C11_3 C10_3 C9_3 113.7(3)
C11_3 C10_3 H10A_3 108.8
C9_3 C10_3 H10A_3 108.8
C11_3 C10_3 H10B_3 108.8
C9_3 C10_3 H10B_3 108.8
H10A_3 C10_3 H10B_3 107.7
C12_3 C11_3 C10_3 115.2(3)
C12_3 C11_3 H11A_3 108.5
C10_3 C11_3 H11A_3 108.5
C12_3 C11_3 H11B_3 108.5
C10_3 C11_3 H11B_3 108.5
H11A_3 C11_3 H11B_3 107.5
C11_3 C12_3 C13_3 114.4(3)
C11_3 C12_3 H12A_3 108.7
C13_3 C12_3 H12A_3 108.7
C11_3 C12_3 H12B_3 108.7
C13_3 C12_3 H12B_3 108.7
H12A_3 C12_3 H12B_3 107.6
C12_3 C13_3 C14_3 114.6(3)
C12_3 C13_3 H13A_3 108.6
C14_3 C13_3 H13A_3 108.6
C12_3 C13_3 H13B_3 108.6
C14_3 C13_3 H13B_3 108.6
H13A_3 C13_3 H13B_3 107.6
C15_3 C14_3 C13_3 114.2(3)
C15_3 C14_3 H14A_3 108.7
C13_3 C14_3 H14A_3 108.7
C15_3 C14_3 H14B_3 108.7
C13_3 C14_3 H14B_3 108.7
H14A_3 C14_3 H14B_3 107.6
C14_3 C15_3 C16_3 113.3(3)
C14_3 C15_3 H15A_3 108.9
C16_3 C15_3 H15A_3 108.9
C14_3 C15_3 H15B_3 108.9
C16_3 C15_3 H15B_3 108.9
H15A_3 C15_3 H15B_3 107.7
C15_3 C16_3 H16A_3 109.5
C15_3 C16_3 H16B_3 109.5
H16A_3 C16_3 H16B_3 109.5
C15_3 C16_3 H16C_3 109.5
H16A_3 C16_3 H16C_3 109.5
H16B_3 C16_3 H16C_3 109.5

loop_
_geom_bond_atom_site_label_1
_geom_bond_atom_site_label_2
_geom_bond_distance
O1 H1A 0.881(10)
O1 H1B 0.872(10)
O2 H2A 0.880(10)
O2 H2B 0.874(10)
N1_1 C2_1 1.326(3)
N1_1 C5_1 1.380(4)
N1_1 C7_1 1.468(4)
C2_1 N3_1 1.324(3)
C2_1 H2_1 0.9500
N3_1 C4_1 1.372(4)
N3_1 C6_1 1.466(4)
C4_1 C5_1 1.342(4)
C4_1 H4_1 0.9500
C5_1 H5_1 0.9500
C6_1 H6A_1 0.9800
C6_1 H6B_1 0.9800
C6_1 H6C_1 0.9800
C7_1 C8_1 1.511(4)
C7_1 H7A_1 0.9900
C7_1 H7B_1 0.9900
C8_1 C9_1 1.517(5)
C8_1 H8A_1 0.9900
C8_1 H8B_1 0.9900
C9_1 C10_1 1.508(5)
C9_1 H9A_1 0.9900
C9_1 H9B_1 0.9900
C10_1 C11_1 1.518(5)
C10_1 H10A_1 0.9900
C10_1 H10B_1 0.9900
C11_1 C12_1 1.518(5)
C11_1 H11A_1 0.9900
C11_1 H11B_1 0.9900
C12_1 C13_1 1.518(5)
C12_1 H12A_1 0.9900
C12_1 H12B_1 0.9900
C13_1 C14_1 1.519(5)
C13_1 H13A_1 0.9900
C13_1 H13B_1 0.9900
C14_1 C15_1 1.513(5)
C14_1 H14A_1 0.9900
C14_1 H14B_1 0.9900
C15_1 C16_1 1.518(6)
C15_1 H15A_1 0.9900
C15_1 H15B_1 0.9900
C16_1 H16A_1 0.9800
C16_1 H16B_1 0.9800
C16_1 H16C_1 0.9800
N1_2 C2_2 1.329(3)
N1_2 C5_2 1.375(4)
N1_2 C7_2 1.467(4)
C2_2 N3_2 1.318(3)
C2_2 H2_2 0.9500
N3_2 C4_2 1.379(4)
N3_2 C6_2 1.458(4)
C4_2 C5_2 1.338(4)
C4_2 H4_2 0.9500
C5_2 H5_2 0.9500
C6_2 H6A_2 0.9800
C6_2 H6B_2 0.9800
C6_2 H6C_2 0.9800
C7_2 C8_2 1.507(4)
C7_2 H7A_2 0.9900
C7_2 H7B_2 0.9900
C8_2 C9_2 1.516(4)
C8_2 H8A_2 0.9900
C8_2 H8B_2 0.9900
C9_2 C10_2 1.514(5)
C9_2 H9A_2 0.9900
C9_2 H9B_2 0.9900
C10_2 C11_2 1.508(4)
C10_2 H10A_2 0.9900
C10_2 H10B_2 0.9900
C11_2 C12_2 1.517(5)
C11_2 H11A_2 0.9900
C11_2 H11B_2 0.9900
C12_2 C13_2 1.517(5)
C12_2 H12A_2 0.9900
C12_2 H12B_2 0.9900
C13_2 C14_2 1.521(5)
C13_2 H13A_2 0.9900
C13_2 H13B_2 0.9900
C14_2 C15_2 1.506(5)
C14_2 H14A_2 0.9900
C14_2 H14B_2 0.9900
C15_2 C16_2 1.515(6)
C15_2 H15A_2 0.9900
C15_2 H15B_2 0.9900
C16_2 H16A_2 0.9800
C16_2 H16B_2 0.9800
C16_2 H16C_2 0.9800
N1_3 C2_3 1.317(5)
N1_3 C5_3 1.381(6)
N1_3 C7_3 1.460(5)
C2_3 N3_3 1.327(6)
C2_3 H2_3 0.9500
N3_3 C4_3 1.381(6)
N3_3 C6_3 1.449(6)
C4_3 C5_3 1.336(8)
C4_3 H4_3 0.9500
C5_3 H5_3 0.9500
C6_3 H6A_3 0.9800
C6_3 H6B_3 0.9800
C6_3 H6C_3 0.9800
N1'_3 C2'_3 1.328(7)
N1'_3 C5'_3 1.373(8)
N1'_3 C7_3 1.474(6)
C2'_3 N3'_3 1.331(6)
C2'_3 H2'_3 0.9500
N3'_3 C4'_3 1.374(7)
N3'_3 C6'_3 1.456(6)
C4'_3 C5'_3 1.339(10)
C4'_3 H4'_3 0.9500
C5'_3 H5'_3 0.9500
C6'_3 H6'A_3 0.9800
C6'_3 H6'B_3 0.9800
C6'_3 H6'C_3 0.9800
C7_3 C8_3 1.511(5)
C7_3 H7A_3 0.9900
C7_3 H7B_3 0.9900
C8_3 C9_3 1.527(5)
C8_3 H8A_3 0.9900
C8_3 H8B_3 0.9900
C9_3 C10_3 1.512(5)
C9_3 H9A_3 0.9900
C9_3 H9B_3 0.9900
C10_3 C11_3 1.510(5)
C10_3 H10A_3 0.9900
C10_3 H10B_3 0.9900
C11_3 C12_3 1.509(5)
C11_3 H11A_3 0.9900
C11_3 H11B_3 0.9900
C12_3 C13_3 1.513(5)
C12_3 H12A_3 0.9900
C12_3 H12B_3 0.9900
C13_3 C14_3 1.517(5)
C13_3 H13A_3 0.9900
C13_3 H13B_3 0.9900
C14_3 C15_3 1.508(5)
C14_3 H14A_3 0.9900
C14_3 H14B_3 0.9900
C15_3 C16_3 1.519(5)
C15_3 H15A_3 0.9900
C15_3 H15B_3 0.9900
C16_3 H16A_3 0.9800
C16_3 H16B_3 0.9800
C16_3 H16C_3 0.9800

loop_
_geom_torsion_atom_site_label_1
_geom_torsion_atom_site_label_2
_geom_torsion_atom_site_label_3
_geom_torsion_atom_site_label_4
_geom_torsion
C5_1 N1_1 C2_1 N3_1 0.2(4)
C7_1 N1_1 C2_1 N3_1 -177.6(3)
N1_1 C2_1 N3_1 C4_1 0.2(4)
N1_1 C2_1 N3_1 C6_1 178.4(3)
C2_1 N3_1 C4_1 C5_1 -0.5(4)
C6_1 N3_1 C4_1 C5_1 -178.6(3)
N3_1 C4_1 C5_1 N1_1 0.6(4)
C2_1 N1_1 C5_1 C4_1 -0.5(4)
C7_1 N1_1 C5_1 C4_1 177.2(3)
C2_1 N1_1 C7_1 C8_1 134.3(3)
C5_1 N1_1 C7_1 C8_1 -43.0(4)
N1_1 C7_1 C8_1 C9_1 -169.6(3)
C7_1 C8_1 C9_1 C10_1 -178.3(3)
C8_1 C9_1 C10_1 C11_1 -179.1(3)
C9_1 C10_1 C11_1 C12_1 179.5(3)
C10_1 C11_1 C12_1 C13_1 179.9(3)
C11_1 C12_1 C13_1 C14_1 179.6(3)
C12_1 C13_1 C14_1 C15_1 -178.6(3)
C13_1 C14_1 C15_1 C16_1 179.1(4)
C5_2 N1_2 C2_2 N3_2 0.1(4)
C7_2 N1_2 C2_2 N3_2 -178.7(3)
N1_2 C2_2 N3_2 C4_2 0.5(4)
N1_2 C2_2 N3_2 C6_2 176.2(3)
C2_2 N3_2 C4_2 C5_2 -0.8(4)
C6_2 N3_2 C4_2 C5_2 -176.6(3)
N3_2 C4_2 C5_2 N1_2 0.9(4)
C2_2 N1_2 C5_2 C4_2 -0.6(4)
C7_2 N1_2 C5_2 C4_2 178.1(3)
C2_2 N1_2 C7_2 C8_2 -131.8(3)
C5_2 N1_2 C7_2 C8_2 49.6(5)
N1_2 C7_2 C8_2 C9_2 179.5(3)
C7_2 C8_2 C9_2 C10_2 -172.4(3)
C8_2 C9_2 C10_2 C11_2 178.1(3)
C9_2 C10_2 C11_2 C12_2 -174.8(3)
C10_2 C11_2 C12_2 C13_2 178.8(3)
C11_2 C12_2 C13_2 C14_2 -177.5(3)
C12_2 C13_2 C14_2 C15_2 179.8(3)
C13_2 C14_2 C15_2 C16_2 -179.7(4)
C5_3 N1_3 C2_3 N3_3 1.3(8)
C7_3 N1_3 C2_3 N3_3 177.7(9)
N1_3 C2_3 N3_3 C4_3 -1.3(8)
N1_3 C2_3 N3_3 C6_3 178.9(8)
C2_3 N3_3 C4_3 C5_3 0.8(9)
C6_3 N3_3 C4_3 C5_3 -179.4(8)
N3_3 C4_3 C5_3 N1_3 0.0(8)
C2_3 N1_3 C5_3 C4_3 -0.8(8)
C7_3 N1_3 C5_3 C4_3 -177.4(8)
C5'_3 N1'_3 C2'_3 N3'_3 -1.5(12)
C7_3 N1'_3 C2'_3 N3'_3 173.1(15)
N1'_3 C2'_3 N3'_3 C4'_3 1.1(13)
N1'_3 C2'_3 N3'_3 C6'_3 -178.8(15)
C2'_3 N3'_3 C4'_3 C5'_3 -0.3(14)
C6'_3 N3'_3 C4'_3 C5'_3 179.7(16)
N3'_3 C4'_3 C5'_3 N1'_3 -0.7(14)
C2'_3 N1'_3 C5'_3 C4'_3 1.4(14)
C7_3 N1'_3 C5'_3 C4'_3 -173.3(17)
C2_3 N1_3 C7_3 C8_3 -71.5(9)
C5_3 N1_3 C7_3 C8_3 104.4(7)
C2'_3 N1'_3 C7_3 C8_3 -71.6(14)
C5'_3 N1'_3 C7_3 C8_3 102.2(13)
N1_3 C7_3 C8_3 C9_3 -53.8(6)
N1'_3 C7_3 C8_3 C9_3 -68.3(8)
C7_3 C8_3 C9_3 C10_3 -176.2(4)
C8_3 C9_3 C10_3 C11_3 -175.7(4)
C9_3 C10_3 C11_3 C12_3 179.8(3)
C10_3 C11_3 C12_3 C13_3 -179.2(3)
C11_3 C12_3 C13_3 C14_3 -179.3(3)
C12_3 C13_3 C14_3 C15_3 -179.5(3)
C13_3 C14_3 C15_3 C16_3 -179.1(3)
